data_7002317
loop_
_publ_author_name
'Rich, Jordi'
'Rodr\'iguez, Montserrat'
'Romero, Isabel'
'Vaquer, Lydia'
'Sala, Xavier'
'Llobet, Antoni'
'Corbella, Montserrat'
'Collomb, Marie-No\"elle'
'Fontrodona, Xavier'

_publ_section_title
;
 Mn(ii) complexes containing the polypyridylic chiral ligand
 (&#x2212;)-pinene[5,6]bipyridine. Catalysts for oxidation reactions
;
_journal_issue 38
_journal_name_full 'Dalton Transactions'
_journal_page_first 8117
_journal_page_last 8126
_journal_paper_doi 10.1039/b906435d
_journal_year 2009
_chemical_absolute_configuration ad
_chemical_formula_moiety 'C34 H36 Cl2 Mn N4'
_chemical_formula_sum 'C34 H36 Cl2 Mn N4'
_chemical_formula_weight 626.51
_chemical_name_systematic
;
?
;
_space_group_IT_number 19
_symmetry_cell_setting orthorhombic
_symmetry_space_group_name_Hall 'P 2ac 2ab'
_symmetry_space_group_name_H-M 'P 21 21 21'
_atom_sites_solution_hydrogens geom
_atom_sites_solution_primary direct
_atom_sites_solution_secondary difmap
_audit_creation_method SHELXL-97
_cell_angle_alpha 90.00
_cell_angle_beta 90.00
_cell_angle_gamma 90.00
_cell_formula_units_Z 4
_cell_length_a 9.115(6)
_cell_length_b 15.739(11)
_cell_length_c 25.528(17)
_cell_measurement_temperature 300(2)
_cell_volume 3662(4)
_computing_cell_refinement 'BRUKER SMART'
_computing_data_collection 'BRUKER SMART'
_computing_data_reduction 'BRUKER SAINT'
_computing_molecular_graphics 'BRUKER Shelxtl'
_computing_publication_material 'BRUKER Shelxtl'
_computing_structure_refinement 'SHELXL-97 (Sheldrick, 1997)'
_computing_structure_solution 'SHELXS-97 (Sheldrick, 1990)'
_diffrn_ambient_temperature 300(2)
_diffrn_measured_fraction_theta_full 0.978
_diffrn_measured_fraction_theta_max 0.978
_diffrn_measurement_device_type 'CCD area detector'
_diffrn_measurement_method 'phi and omega scans'
_diffrn_radiation_monochromator graphite
_diffrn_radiation_source 'fine-focus sealed tube'
_diffrn_radiation_type MoK\a
_diffrn_radiation_wavelength 0.71073
_diffrn_reflns_av_R_equivalents 0.2317
_diffrn_reflns_av_sigmaI/netI 0.2685
_diffrn_reflns_limit_h_max 12
_diffrn_reflns_limit_h_min -12
_diffrn_reflns_limit_k_max 20
_diffrn_reflns_limit_k_min -20
_diffrn_reflns_limit_l_max 33
_diffrn_reflns_limit_l_min -33
_diffrn_reflns_number 57464
_diffrn_reflns_theta_full 28.48
_diffrn_reflns_theta_max 28.48
_diffrn_reflns_theta_min 2.05
_exptl_absorpt_coefficient_mu 0.532
_exptl_absorpt_correction_type none
_exptl_crystal_colour colorless
_exptl_crystal_density_diffrn 1.136
_exptl_crystal_density_method 'not measured'
_exptl_crystal_description needle
_exptl_crystal_F_000 1308
_exptl_crystal_size_max 0.1
_exptl_crystal_size_mid 0.05
_exptl_crystal_size_min 0.05
_refine_diff_density_max 0.273
_refine_diff_density_min -0.306
_refine_diff_density_rms 0.066
_refine_ls_abs_structure_details 'Flack H D (1983), Acta Cryst. A39, 876-881'
_refine_ls_abs_structure_Flack 0.00(4)
_refine_ls_extinction_method none
_refine_ls_goodness_of_fit_ref 0.893
_refine_ls_hydrogen_treatment constr
_refine_ls_matrix_type full
_refine_ls_number_parameters 374
_refine_ls_number_reflns 9018
_refine_ls_number_restraints 95
_refine_ls_restrained_S_all 0.890
_refine_ls_R_factor_all 0.2524
_refine_ls_R_factor_gt 0.0885
_refine_ls_shift/su_max 0.001
_refine_ls_shift/su_mean 0.000
_refine_ls_structure_factor_coef Fsqd
_refine_ls_weighting_details 'calc w=1/[\s^2^(Fo^2^)+(0.0886P)^2^+0.0000P] where P=(Fo^2^+2Fc^2^)/3'
_refine_ls_weighting_scheme calc
_refine_ls_wR_factor_gt 0.1897
_refine_ls_wR_factor_ref 0.2396
_reflns_number_gt 2878
_reflns_number_total 9018
_reflns_threshold_expression >2sigma(I)
_cod_data_source_file b906435d.txt
_cod_data_source_block 720645
_cod_depositor_comments
;
The following automatic conversions were performed:
'_symmetry_cell_setting' value 'Orthorhombic' changed to 'orthorhombic'
according to '/home/saulius/struct/CIF-dictionaries/cif_core.dic'
dictionary named 'cif_core.dic' version 2.4.1 from 2010-06-29.

Automatic conversion script
Id: cif_fix_enum 1527 2010-12-29 10:47:43Z saulius 
;
_cod_original_sg_symbol_H-M P212121
_cod_database_code 7002317

loop_
_symmetry_equiv_pos_as_xyz
'x, y, z'
'-x+1/2, -y, z+1/2'
'-x, y+1/2, -z+1/2'
'x+1/2, -y+1/2, -z'

loop_
_atom_site_label
_atom_site_type_symbol
_atom_site_fract_x
_atom_site_fract_y
_atom_site_fract_z
_atom_site_U_iso_or_equiv
_atom_site_adp_type
_atom_site_occupancy
_atom_site_symmetry_multiplicity
_atom_site_calc_flag
_atom_site_refinement_flags
_atom_site_disorder_assembly
_atom_site_disorder_group
Mn1 Mn 0.25088(15) 0.61924(6) 0.76673(5) 0.0524(3) Uani 1 1 d . . .
Cl1 Cl 0.3556(3) 0.50781(12) 0.82444(10) 0.0779(8) Uani 1 1 d . . .
N1 N 0.0293(7) 0.5504(4) 0.7705(3) 0.064(2) Uani 1 1 d . . .
Cl2 Cl 0.1487(3) 0.73285(13) 0.82393(10) 0.0801(8) Uani 1 1 d . . .
N2 N 0.2374(8) 0.5173(3) 0.6992(3) 0.0569(17) Uani 1 1 d . . .
C2 C -0.0628(11) 0.5612(6) 0.8125(4) 0.075(3) Uani 1 1 d U . .
H2A H -0.0400 0.6014 0.8379 0.090 Uiso 1 1 calc R . .
N3 N 0.4711(6) 0.6891(4) 0.7643(3) 0.0531(17) Uani 1 1 d . . .
C3 C -0.1870(10) 0.5138(6) 0.8175(4) 0.082(3) Uani 1 1 d U . .
H3A H -0.2442 0.5184 0.8476 0.099 Uiso 1 1 calc R . .
N4 N 0.2500(8) 0.7194(3) 0.6965(2) 0.0518(15) Uani 1 1 d . . .
C4 C -0.2262(12) 0.4612(5) 0.7796(4) 0.077(3) Uani 1 1 d U . .
H4A H -0.3167 0.4341 0.7812 0.093 Uiso 1 1 calc R . .
C5 C -0.1350(9) 0.4464(4) 0.7380(4) 0.077(3) Uani 1 1 d . . .
H5A H -0.1598 0.4057 0.7131 0.092 Uiso 1 1 calc R . .
C6 C -0.0022(8) 0.4932(4) 0.7329(4) 0.057(2) Uani 1 1 d . . .
C7 C 0.1051(9) 0.4803(5) 0.6916(3) 0.0452(19) Uani 1 1 d U . .
C8 C 0.0774(10) 0.4279(5) 0.6505(3) 0.063(3) Uani 1 1 d . . .
H8A H -0.0151 0.4038 0.6465 0.075 Uiso 1 1 calc R . .
C9 C 0.1896(10) 0.4101(6) 0.6137(4) 0.082(3) Uani 1 1 d U . .
H9A H 0.1706 0.3766 0.5845 0.099 Uiso 1 1 calc R . .
C10 C 0.3261(9) 0.4430(5) 0.6220(3) 0.062(2) Uani 1 1 d DU . .
C11 C 0.4573(9) 0.4217(5) 0.5897(4) 0.066(3) Uani 1 1 d D . .
H11A H 0.4425 0.3805 0.5614 0.079 Uiso 1 1 calc R . .
C15 C 0.5395(8) 0.5046(5) 0.5751(3) 0.066(3) Uani 1 1 d D . .
C16 C 0.5990(9) 0.4989(5) 0.6311(3) 0.069(3) Uani 1 1 d DU . .
H16A H 0.7011 0.5177 0.6345 0.082 Uiso 1 1 calc R . .
C17 C 0.5814(11) 0.4028(4) 0.6278(4) 0.076(3) Uani 1 1 d D . .
H17A H 0.6644 0.3734 0.6125 0.091 Uiso 1 1 calc R . .
H17B H 0.5504 0.3762 0.6603 0.091 Uiso 1 1 calc R . .
C18 C 0.4962(7) 0.5353(5) 0.6730(4) 0.073(3) Uani 1 1 d D . .
H18A H 0.5316 0.5205 0.7077 0.088 Uiso 1 1 calc R . .
H18B H 0.4926 0.5968 0.6703 0.088 Uiso 1 1 calc R . .
C19 C 0.3440(8) 0.4980(5) 0.6643(3) 0.054(2) Uani 1 1 d DU . .
C20 C 0.6609(10) 0.4892(6) 0.5343(4) 0.116(4) Uani 1 1 d D . .
H20A H 0.7205 0.4421 0.5451 0.174 Uiso 1 1 calc R . .
H20B H 0.7208 0.5391 0.5313 0.174 Uiso 1 1 calc R . .
H20C H 0.6171 0.4768 0.5010 0.174 Uiso 1 1 calc R . .
C22 C 0.5604(10) 0.6785(5) 0.8038(4) 0.073(3) Uani 1 1 d U . .
H22A H 0.5380 0.6388 0.8296 0.088 Uiso 1 1 calc R . .
C23 C 0.6959(10) 0.7286(6) 0.8078(4) 0.074(3) Uani 1 1 d U . .
H23A H 0.7624 0.7194 0.8349 0.088 Uiso 1 1 calc R . .
C24 C 0.7194(8) 0.7858(5) 0.7724(4) 0.066(2) Uani 1 1 d . . .
H24A H 0.8033 0.8194 0.7739 0.079 Uiso 1 1 calc R . .
C25 C 0.6220(8) 0.7965(4) 0.7336(4) 0.063(2) Uani 1 1 d . . .
H25A H 0.6393 0.8386 0.7088 0.076 Uiso 1 1 calc R . .
C26 C 0.4991(8) 0.7483(5) 0.7291(3) 0.054(2) Uani 1 1 d U . .
C28 C 0.4126(11) 0.8102(5) 0.6419(4) 0.072(3) Uani 1 1 d . . .
H28A H 0.5064 0.8302 0.6346 0.087 Uiso 1 1 calc R . .
C36 C 0.1426(8) 0.7387(5) 0.6633(3) 0.051(2) Uani 1 1 d DU . .
C35 C -0.0027(7) 0.6989(5) 0.6750(3) 0.061(2) Uani 1 1 d D . .
H35A H -0.0325 0.7126 0.7105 0.073 Uiso 1 1 calc R . .
H35B H 0.0044 0.6377 0.6719 0.073 Uiso 1 1 calc R . .
C29 C 0.3002(10) 0.8284(5) 0.6093(4) 0.065(3) Uani 1 1 d . . .
H29A H 0.3136 0.8643 0.5807 0.077 Uiso 1 1 calc R . .
C27 C 0.3853(9) 0.7586(5) 0.6891(3) 0.059(2) Uani 1 1 d U . .
C31 C 0.0233(9) 0.8117(5) 0.5886(3) 0.069(3) Uani 1 1 d D . .
H31A H 0.0313 0.8528 0.5599 0.082 Uiso 1 1 calc R . .
C33 C -0.1184(8) 0.7337(5) 0.6352(4) 0.066(3) Uani 1 1 d . . .
H33A H -0.2199 0.7160 0.6416 0.079 Uiso 1 1 calc R . .
C30 C 0.1639(9) 0.7921(4) 0.6193(3) 0.060(2) Uani 1 1 d D . .
C32 C -0.0661(11) 0.7277(6) 0.5771(4) 0.077(3) Uani 1 1 d . . .
C34 C -0.0928(11) 0.8315(5) 0.6326(4) 0.092(3) Uani 1 1 d D . .
H34A H -0.0514 0.8557 0.6643 0.110 Uiso 1 1 calc R . .
H34B H -0.1771 0.8637 0.6207 0.110 Uiso 1 1 calc R . .
C37 C -0.1875(10) 0.7488(6) 0.5364(3) 0.094(4) Uani 1 1 d . . .
H37A H -0.1445 0.7531 0.5022 0.142 Uiso 1 1 calc R . .
H37B H -0.2331 0.8018 0.5455 0.142 Uiso 1 1 calc R . .
H37C H -0.2599 0.7045 0.5365 0.142 Uiso 1 1 calc R . .
C21 C 0.4515(11) 0.5819(5) 0.5576(4) 0.099(3) Uani 1 1 d DU . .
H21A H 0.4292 0.6168 0.5874 0.149 Uiso 1 1 calc R . .
H21B H 0.3619 0.5635 0.5414 0.149 Uiso 1 1 calc R . .
H21C H 0.5080 0.6142 0.5328 0.149 Uiso 1 1 calc R . .
C38 C 0.0202(10) 0.6508(6) 0.5595(4) 0.088(3) Uani 1 1 d . . .
H38A H 0.0550 0.6597 0.5244 0.132 Uiso 1 1 calc R . .
H38B H -0.0418 0.6015 0.5603 0.132 Uiso 1 1 calc R . .
H38C H 0.1022 0.6424 0.5825 0.132 Uiso 1 1 calc R . .

loop_
_atom_site_aniso_label
_atom_site_aniso_U_11
_atom_site_aniso_U_22
_atom_site_aniso_U_33
_atom_site_aniso_U_23
_atom_site_aniso_U_13
_atom_site_aniso_U_12
Mn1 0.0483(6) 0.0341(5) 0.0750(8) 0.0015(6) -0.0096(11) -0.0042(6)
Cl1 0.0815(17) 0.0449(12) 0.107(2) 0.0145(13) -0.0285(16) -0.0040(11)
N1 0.057(4) 0.037(3) 0.097(6) 0.023(4) -0.015(5) -0.004(3)
Cl2 0.0841(18) 0.0533(13) 0.103(2) -0.0090(13) 0.0081(16) 0.0004(12)
N2 0.044(4) 0.035(3) 0.092(5) 0.018(3) -0.001(4) 0.008(4)
C2 0.075(3) 0.075(3) 0.076(3) 0.0001(10) 0.0008(10) -0.0008(10)
N3 0.044(3) 0.054(4) 0.061(4) -0.002(4) -0.032(4) 0.003(3)
C3 0.082(3) 0.083(3) 0.083(3) 0.0009(10) 0.0009(10) -0.0002(10)
N4 0.046(3) 0.049(3) 0.060(4) 0.001(3) 0.015(4) -0.011(4)
C4 0.077(3) 0.077(3) 0.078(3) 0.0009(10) 0.0006(10) -0.0002(10)
C5 0.081(7) 0.035(4) 0.115(8) -0.005(5) -0.035(7) -0.006(4)
C6 0.049(5) 0.029(4) 0.092(7) 0.017(5) -0.021(5) -0.006(4)
C7 0.045(2) 0.045(2) 0.046(2) 0.0003(10) -0.0009(10) -0.0011(10)
C8 0.066(6) 0.040(4) 0.082(7) 0.015(5) -0.035(5) -0.014(4)
C9 0.083(3) 0.081(3) 0.082(3) -0.0005(10) -0.0003(10) -0.0003(10)
C10 0.062(3) 0.061(3) 0.062(3) -0.0001(10) -0.0003(10) -0.0007(10)
C11 0.057(6) 0.041(5) 0.099(8) -0.014(5) 0.020(6) -0.007(4)
C15 0.054(5) 0.065(6) 0.080(7) -0.003(5) 0.016(5) 0.020(5)
C16 0.068(3) 0.069(3) 0.069(3) 0.0001(10) 0.0007(10) 0.0004(10)
C17 0.077(7) 0.055(6) 0.097(8) -0.013(5) 0.027(6) 0.009(5)
C18 0.049(6) 0.048(5) 0.122(8) -0.013(5) -0.005(6) -0.015(4)
C19 0.054(2) 0.054(2) 0.054(2) 0.0002(10) -0.0012(10) -0.0007(10)
C20 0.097(8) 0.093(8) 0.157(11) -0.006(8) 0.043(9) 0.009(7)
C22 0.073(3) 0.072(3) 0.074(3) 0.0003(10) -0.0002(10) -0.0004(10)
C23 0.073(3) 0.073(3) 0.074(3) -0.0007(10) -0.0012(10) -0.0002(10)
C24 0.044(6) 0.059(5) 0.093(7) -0.013(5) -0.008(5) -0.018(4)
C25 0.055(5) 0.047(4) 0.087(7) -0.007(5) 0.000(6) -0.029(4)
C26 0.054(2) 0.053(2) 0.054(2) 0.0000(10) 0.0001(10) -0.0006(10)
C28 0.063(6) 0.056(6) 0.099(8) -0.026(5) 0.021(6) -0.011(5)
C36 0.051(2) 0.050(2) 0.051(2) 0.0002(10) 0.0004(10) -0.0003(10)
C35 0.039(5) 0.051(5) 0.093(7) 0.016(5) -0.028(5) 0.008(4)
C29 0.059(6) 0.052(5) 0.083(7) 0.002(5) -0.005(5) -0.009(4)
C27 0.060(2) 0.058(2) 0.060(2) -0.0008(10) 0.0008(10) 0.0005(10)
C31 0.074(6) 0.073(6) 0.058(6) 0.015(5) -0.009(5) -0.008(5)
C33 0.030(4) 0.052(5) 0.114(8) 0.030(5) 0.008(5) -0.004(4)
C30 0.065(6) 0.034(4) 0.081(7) -0.004(4) -0.014(5) 0.009(4)
C32 0.081(7) 0.065(6) 0.086(8) -0.017(6) 0.002(6) -0.030(6)
C34 0.098(8) 0.059(6) 0.118(9) 0.009(6) 0.010(7) 0.026(6)
C37 0.096(8) 0.117(8) 0.071(7) 0.031(6) -0.042(6) -0.045(6)
C21 0.099(3) 0.099(3) 0.099(3) 0.0000(10) 0.0001(10) -0.0002(10)
C38 0.088(8) 0.080(7) 0.096(8) -0.051(6) -0.017(6) -0.018(6)

loop_
_atom_type_symbol
_atom_type_description
_atom_type_scat_dispersion_real
_atom_type_scat_dispersion_imag
_atom_type_scat_source
C C 0.0033 0.0016 'International Tables Vol C Tables 4.2.6.8 and 6.1.1.4'
H H 0.0000 0.0000 'International Tables Vol C Tables 4.2.6.8 and 6.1.1.4'
N N 0.0061 0.0033 'International Tables Vol C Tables 4.2.6.8 and 6.1.1.4'
Cl Cl 0.1484 0.1585 'International Tables Vol C Tables 4.2.6.8 and 6.1.1.4'
Mn Mn 0.3368 0.7283 'International Tables Vol C Tables 4.2.6.8 and 6.1.1.4'

loop_
_geom_angle_atom_site_label_1
_geom_angle_atom_site_label_2
_geom_angle_atom_site_label_3
_geom_angle
_geom_angle_site_symmetry_1
_geom_angle_site_symmetry_3
_geom_angle_publ_flag
N3 Mn1 N1 179.0(3) . . ?
N3 Mn1 N2 110.6(2) . . ?
N1 Mn1 N2 70.3(3) . . ?
N3 Mn1 N4 70.4(2) . . ?
N1 Mn1 N4 109.9(2) . . ?
N2 Mn1 N4 84.25(19) . . ?
N3 Mn1 Cl1 91.07(17) . . ?
N1 Mn1 Cl1 88.86(16) . . ?
N2 Mn1 Cl1 88.48(16) . . ?
N4 Mn1 Cl1 156.05(19) . . ?
N3 Mn1 Cl2 89.93(17) . . ?
N1 Mn1 Cl2 89.2(2) . . ?
N2 Mn1 Cl2 153.91(18) . . ?
N4 Mn1 Cl2 88.00(16) . . ?
Cl1 Mn1 Cl2 107.65(10) . . ?
C6 N1 C2 120.6(7) . . ?
C6 N1 Mn1 118.3(6) . . ?
C2 N1 Mn1 120.9(6) . . ?
C19 N2 C7 116.6(7) . . ?
C19 N2 Mn1 126.7(5) . . ?
C7 N2 Mn1 116.4(5) . . ?
C3 C2 N1 121.0(9) . . ?
C22 N3 C26 119.7(7) . . ?
C22 N3 Mn1 117.6(6) . . ?
C26 N3 Mn1 121.8(5) . . ?
C4 C3 C2 119.8(10) . . ?
C36 N4 C27 117.7(6) . . ?
C36 N4 Mn1 129.2(5) . . ?
C27 N4 Mn1 113.0(5) . . ?
C3 C4 C5 120.8(10) . . ?
C4 C5 C6 119.9(9) . . ?
N1 C6 C5 117.6(8) . . ?
N1 C6 C7 117.8(7) . . ?
C5 C6 C7 124.5(8) . . ?
N2 C7 C8 122.6(8) . . ?
N2 C7 C6 115.8(7) . . ?
C8 C7 C6 121.4(8) . . ?
C7 C8 C9 119.8(8) . . ?
C10 C9 C8 118.8(9) . . ?
C9 C10 C19 117.5(8) . . ?
C9 C10 C11 124.1(8) . . ?
C19 C10 C11 118.3(8) . . ?
C10 C11 C17 106.7(7) . . ?
C10 C11 C15 109.3(6) . . ?
C17 C11 C15 87.6(6) . . ?
C21 C15 C16 120.5(7) . . ?
C21 C15 C20 107.7(7) . . ?
C16 C15 C20 111.6(7) . . ?
C21 C15 C11 119.2(7) . . ?
C16 C15 C11 84.2(6) . . ?
C20 C15 C11 112.1(7) . . ?
C17 C16 C15 88.3(6) . . ?
C17 C16 C18 110.1(7) . . ?
C15 C16 C18 114.4(7) . . ?
C11 C17 C16 85.4(6) . . ?
C19 C18 C16 108.0(7) . . ?
N2 C19 C10 124.5(7) . . ?
N2 C19 C18 118.1(7) . . ?
C10 C19 C18 117.4(7) . . ?
N3 C22 C23 120.6(9) . . ?
C24 C23 C22 117.6(9) . . ?
C23 C24 C25 119.5(8) . . ?
C24 C25 C26 122.6(8) . . ?
N3 C26 C25 119.8(8) . . ?
N3 C26 C27 114.6(7) . . ?
C25 C26 C27 125.6(8) . . ?
C29 C28 C27 119.5(9) . . ?
N4 C36 C30 122.7(7) . . ?
N4 C36 C35 115.5(7) . . ?
C30 C36 C35 121.8(8) . . ?
C36 C35 C33 108.8(6) . . ?
C28 C29 C30 118.5(9) . . ?
N4 C27 C26 118.9(8) . . ?
N4 C27 C28 120.3(8) . . ?
C26 C27 C28 120.8(8) . . ?
C30 C31 C34 103.7(7) . . ?
C30 C31 C32 111.0(7) . . ?
C34 C31 C32 87.2(7) . . ?
C34 C33 C32 88.5(6) . . ?
C34 C33 C35 105.8(7) . . ?
C32 C33 C35 113.0(7) . . ?
C29 C30 C36 120.8(8) . . ?
C29 C30 C31 124.8(8) . . ?
C36 C30 C31 114.2(8) . . ?
C38 C32 C37 110.0(8) . . ?
C38 C32 C33 119.4(8) . . ?
C37 C32 C33 113.9(8) . . ?
C38 C32 C31 117.1(8) . . ?
C37 C32 C31 108.2(7) . . ?
C33 C32 C31 86.0(6) . . ?
C33 C34 C31 86.2(6) . . ?

loop_
_geom_bond_atom_site_label_1
_geom_bond_atom_site_label_2
_geom_bond_distance
_geom_bond_site_symmetry_2
_geom_bond_publ_flag
Mn1 N3 2.290(6) . ?
Mn1 N1 2.294(7) . ?
Mn1 N2 2.358(6) . ?
Mn1 N4 2.387(6) . ?
Mn1 Cl1 2.481(3) . ?
Mn1 Cl2 2.489(3) . ?
N1 C6 1.347(10) . ?
N1 C2 1.372(11) . ?
N2 C19 1.353(9) . ?
N2 C7 1.354(10) . ?
C2 C3 1.362(12) . ?
N3 C22 1.307(10) . ?
N3 C26 1.318(9) . ?
C3 C4 1.323(11) . ?
N4 C36 1.330(9) . ?
N4 C27 1.392(10) . ?
C4 C5 1.369(11) . ?
C5 C6 1.423(10) . ?
C6 C7 1.454(11) . ?
C7 C8 1.357(10) . ?
C8 C9 1.416(12) . ?
C9 C10 1.363(11) . ?
C10 C19 1.394(10) . ?
C10 C11 1.491(7) . ?
C11 C17 1.522(12) . ?
C11 C15 1.551(11) . ?
C15 C21 1.525(8) . ?
C15 C16 1.529(8) . ?
C15 C20 1.540(6) . ?
C16 C17 1.523(7) . ?
C16 C18 1.534(8) . ?
C18 C19 1.523(7) . ?
C22 C23 1.469(12) . ?
C23 C24 1.294(11) . ?
C24 C25 1.341(10) . ?
C25 C26 1.358(10) . ?
C26 C27 1.465(10) . ?
C28 C29 1.351(11) . ?
C28 C27 1.475(11) . ?
C36 C30 1.417(10) . ?
C36 C35 1.495(7) . ?
C35 C33 1.563(10) . ?
C29 C30 1.391(10) . ?
C31 C30 1.533(8) . ?
C31 C34 1.575(8) . ?
C31 C32 1.580(11) . ?
C33 C34 1.558(11) . ?
C33 C32 1.560(12) . ?
C32 C38 1.512(11) . ?
C32 C37 1.554(12) . ?

loop_
_geom_torsion_atom_site_label_1
_geom_torsion_atom_site_label_2
_geom_torsion_atom_site_label_3
_geom_torsion_atom_site_label_4
_geom_torsion
_geom_torsion_site_symmetry_1
_geom_torsion_site_symmetry_2
_geom_torsion_site_symmetry_3
_geom_torsion_site_symmetry_4
_geom_torsion_publ_flag
N3 Mn1 N1 C6 -178(100) . . . . ?
N2 Mn1 N1 C6 -3.9(5) . . . . ?
N4 Mn1 N1 C6 72.0(5) . . . . ?
Cl1 Mn1 N1 C6 -92.7(5) . . . . ?
Cl2 Mn1 N1 C6 159.6(5) . . . . ?
N3 Mn1 N1 C2 -5(14) . . . . ?
N2 Mn1 N1 C2 170.0(6) . . . . ?
N4 Mn1 N1 C2 -114.1(6) . . . . ?
Cl1 Mn1 N1 C2 81.2(6) . . . . ?
Cl2 Mn1 N1 C2 -26.5(6) . . . . ?
N3 Mn1 N2 C19 2.6(6) . . . . ?
N1 Mn1 N2 C19 -177.3(6) . . . . ?
N4 Mn1 N2 C19 69.1(6) . . . . ?
Cl1 Mn1 N2 C19 -88.0(6) . . . . ?
Cl2 Mn1 N2 C19 142.6(5) . . . . ?
N3 Mn1 N2 C7 -170.8(5) . . . . ?
N1 Mn1 N2 C7 9.3(5) . . . . ?
N4 Mn1 N2 C7 -104.2(5) . . . . ?
Cl1 Mn1 N2 C7 98.7(5) . . . . ?
Cl2 Mn1 N2 C7 -30.8(7) . . . . ?
C6 N1 C2 C3 0.7(12) . . . . ?
Mn1 N1 C2 C3 -173.0(6) . . . . ?
N1 Mn1 N3 C22 60(14) . . . . ?
N2 Mn1 N3 C22 -114.7(6) . . . . ?
N4 Mn1 N3 C22 169.7(6) . . . . ?
Cl1 Mn1 N3 C22 -25.9(6) . . . . ?
Cl2 Mn1 N3 C22 81.8(6) . . . . ?
N1 Mn1 N3 C26 -110(14) . . . . ?
N2 Mn1 N3 C26 75.9(6) . . . . ?
N4 Mn1 N3 C26 0.2(5) . . . . ?
Cl1 Mn1 N3 C26 164.7(6) . . . . ?
Cl2 Mn1 N3 C26 -87.7(6) . . . . ?
N1 C2 C3 C4 -5.3(14) . . . . ?
N3 Mn1 N4 C36 -177.4(7) . . . . ?
N1 Mn1 N4 C36 1.6(7) . . . . ?
N2 Mn1 N4 C36 68.3(6) . . . . ?
Cl1 Mn1 N4 C36 141.3(6) . . . . ?
Cl2 Mn1 N4 C36 -86.8(6) . . . . ?
N3 Mn1 N4 C27 6.0(5) . . . . ?
N1 Mn1 N4 C27 -174.9(5) . . . . ?
N2 Mn1 N4 C27 -108.3(5) . . . . ?
Cl1 Mn1 N4 C27 -35.3(7) . . . . ?
Cl2 Mn1 N4 C27 96.7(5) . . . . ?
C2 C3 C4 C5 7.6(14) . . . . ?
C3 C4 C5 C6 -5.5(13) . . . . ?
C2 N1 C6 C5 1.4(10) . . . . ?
Mn1 N1 C6 C5 175.3(5) . . . . ?
C2 N1 C6 C7 -175.4(7) . . . . ?
Mn1 N1 C6 C7 -1.5(8) . . . . ?
C4 C5 C6 N1 0.9(11) . . . . ?
C4 C5 C6 C7 177.4(7) . . . . ?
C19 N2 C7 C8 -1.7(11) . . . . ?
Mn1 N2 C7 C8 172.3(5) . . . . ?
C19 N2 C7 C6 172.6(6) . . . . ?
Mn1 N2 C7 C6 -13.4(8) . . . . ?
N1 C6 C7 N2 10.1(10) . . . . ?
C5 C6 C7 N2 -166.4(7) . . . . ?
N1 C6 C7 C8 -175.6(6) . . . . ?
C5 C6 C7 C8 7.9(12) . . . . ?
N2 C7 C8 C9 0.3(11) . . . . ?
C6 C7 C8 C9 -173.7(7) . . . . ?
C7 C8 C9 C10 3.1(13) . . . . ?
C8 C9 C10 C19 -4.9(13) . . . . ?
C8 C9 C10 C11 173.1(8) . . . . ?
C9 C10 C11 C17 -133.1(9) . . . . ?
C19 C10 C11 C17 44.8(10) . . . . ?
C9 C10 C11 C15 133.6(9) . . . . ?
C19 C10 C11 C15 -48.5(10) . . . . ?
C10 C11 C15 C21 -43.2(11) . . . . ?
C17 C11 C15 C21 -150.0(8) . . . . ?
C10 C11 C15 C16 78.7(8) . . . . ?
C17 C11 C15 C16 -28.1(6) . . . . ?
C10 C11 C15 C20 -170.4(8) . . . . ?
C17 C11 C15 C20 82.8(8) . . . . ?
C21 C15 C16 C17 148.7(8) . . . . ?
C20 C15 C16 C17 -83.4(8) . . . . ?
C11 C15 C16 C17 28.1(6) . . . . ?
C21 C15 C16 C18 37.3(11) . . . . ?
C20 C15 C16 C18 165.2(7) . . . . ?
C11 C15 C16 C18 -83.3(7) . . . . ?
C10 C11 C17 C16 -81.2(7) . . . . ?
C15 C11 C17 C16 28.2(6) . . . . ?
C15 C16 C17 C11 -28.6(6) . . . . ?
C18 C16 C17 C11 86.8(7) . . . . ?
C17 C16 C18 C19 -48.3(10) . . . . ?
C15 C16 C18 C19 49.3(9) . . . . ?
C7 N2 C19 C10 -0.3(11) . . . . ?
Mn1 N2 C19 C10 -173.6(6) . . . . ?
C7 N2 C19 C18 -177.3(7) . . . . ?
Mn1 N2 C19 C18 9.4(10) . . . . ?
C9 C10 C19 N2 3.6(13) . . . . ?
C11 C10 C19 N2 -174.4(7) . . . . ?
C9 C10 C19 C18 -179.4(8) . . . . ?
C11 C10 C19 C18 2.5(11) . . . . ?
C16 C18 C19 N2 175.8(7) . . . . ?
C16 C18 C19 C10 -1.4(10) . . . . ?
C26 N3 C22 C23 -3.4(12) . . . . ?
Mn1 N3 C22 C23 -173.0(6) . . . . ?
N3 C22 C23 C24 3.2(13) . . . . ?
C22 C23 C24 C25 -0.9(12) . . . . ?
C23 C24 C25 C26 -1.2(13) . . . . ?
C22 N3 C26 C25 1.3(12) . . . . ?
Mn1 N3 C26 C25 170.5(6) . . . . ?
C22 N3 C26 C27 -175.4(7) . . . . ?
Mn1 N3 C26 C27 -6.2(9) . . . . ?
C24 C25 C26 N3 1.1(13) . . . . ?
C24 C25 C26 C27 177.4(8) . . . . ?
C27 N4 C36 C30 4.6(11) . . . . ?
Mn1 N4 C36 C30 -171.8(5) . . . . ?
C27 N4 C36 C35 -176.5(6) . . . . ?
Mn1 N4 C36 C35 7.1(10) . . . . ?
N4 C36 C35 C33 175.6(7) . . . . ?
C30 C36 C35 C33 -5.5(11) . . . . ?
C27 C28 C29 C30 -4.8(13) . . . . ?
C36 N4 C27 C26 171.3(7) . . . . ?
Mn1 N4 C27 C26 -11.7(9) . . . . ?
C36 N4 C27 C28 -8.1(11) . . . . ?
Mn1 N4 C27 C28 168.9(5) . . . . ?
N3 C26 C27 N4 12.1(11) . . . . ?
C25 C26 C27 N4 -164.4(7) . . . . ?
N3 C26 C27 C28 -168.5(7) . . . . ?
C25 C26 C27 C28 15.0(12) . . . . ?
C29 C28 C27 N4 8.5(12) . . . . ?
C29 C28 C27 C26 -170.9(8) . . . . ?
C36 C35 C33 C34 -45.2(9) . . . . ?
C36 C35 C33 C32 50.0(9) . . . . ?
C28 C29 C30 C36 1.3(13) . . . . ?
C28 C29 C30 C31 175.0(8) . . . . ?
N4 C36 C30 C29 -1.2(12) . . . . ?
C35 C36 C30 C29 180.0(8) . . . . ?
N4 C36 C30 C31 -175.5(7) . . . . ?
C35 C36 C30 C31 5.6(11) . . . . ?
C34 C31 C30 C29 -130.1(9) . . . . ?
C32 C31 C30 C29 137.5(9) . . . . ?
C34 C31 C30 C36 43.9(9) . . . . ?
C32 C31 C30 C36 -48.4(10) . . . . ?
C34 C33 C32 C38 144.9(8) . . . . ?
C35 C33 C32 C38 38.3(10) . . . . ?
C34 C33 C32 C37 -82.3(8) . . . . ?
C35 C33 C32 C37 171.1(7) . . . . ?
C34 C33 C32 C31 25.9(6) . . . . ?
C35 C33 C32 C31 -80.7(7) . . . . ?
C30 C31 C32 C38 -43.1(11) . . . . ?
C34 C31 C32 C38 -146.7(9) . . . . ?
C30 C31 C32 C37 -168.1(8) . . . . ?
C34 C31 C32 C37 88.3(8) . . . . ?
C30 C31 C32 C33 78.1(8) . . . . ?
C34 C31 C32 C33 -25.6(6) . . . . ?
C32 C33 C34 C31 -26.0(6) . . . . ?
C35 C33 C34 C31 87.5(7) . . . . ?
C30 C31 C34 C33 -85.3(7) . . . . ?
C32 C31 C34 C33 25.6(7) . . . . ?

loop_
_cod_related_entry_id
_cod_related_entry_database
_cod_related_entry_code
1 ChemSpider 30652626
